data_7208205
loop_
_publ_author_name
'Zhang, Zun-Ting'
'Wang, Qiu-Ya'
'Li, Wu-Wu'
'Meng, Qing-Hua'
'Zhang, Xue-Ling'

_publ_section_title
;
 Four 3D metal--organic frameworks derived from barium(ii) and
 isoflavonesulfonate ligands
;
_journal_issue 15
_journal_name_full CrystEngComm
_journal_page_first 5042
_journal_paper_doi 10.1039/c2ce25173f
_journal_volume 14
_journal_year 2012
_chemical_formula_sum 'C34 H46 Ba O28 S2'
_chemical_formula_weight 1104.17
_chemical_name_systematic ?
_space_group_IT_number 2
_symmetry_cell_setting triclinic
_symmetry_space_group_name_Hall '-P 1'
_symmetry_space_group_name_H-M 'P -1'
_atom_sites_solution_hydrogens geom
_atom_sites_solution_primary direct
_atom_sites_solution_secondary difmap
_audit_creation_method SHELXL-97
_cell_angle_alpha 93.160(10)
_cell_angle_beta 93.700(10)
_cell_angle_gamma 90.820(10)
_cell_formula_units_Z 2
_cell_length_a 7.2370(10)
_cell_length_b 8.3220(10)
_cell_length_c 37.233(7)
_cell_measurement_reflns_used 37
_cell_measurement_temperature 297(2)
_cell_measurement_theta_max 15.24
_cell_measurement_theta_min 4.39
_cell_volume 2234.0(6)
_computing_cell_refinement 'Siemens XSCANS'
_computing_data_collection 'Siemens XSCANS'
_computing_data_reduction 'Siemens SHELXTL'
_computing_molecular_graphics 'Siemens SHELXTL'
_computing_publication_material 'Siemens SHELXTL'
_computing_structure_refinement 'SHELXL-97 (Sheldrick, 2008)'
_computing_structure_solution 'SHELXS-97 (Sheldrick, 2008)'
_diffrn_ambient_temperature 297(2)
_diffrn_measured_fraction_theta_full 0.998
_diffrn_measured_fraction_theta_max 0.998
_diffrn_measurement_device_type 'Siemens P4'
_diffrn_measurement_method '\w scans'
_diffrn_radiation_monochromator graphite
_diffrn_radiation_source 'fine-focus sealed tube'
_diffrn_radiation_type MoK\a
_diffrn_radiation_wavelength 0.71073
_diffrn_reflns_av_R_equivalents 0.0358
_diffrn_reflns_av_sigmaI/netI 0.0494
_diffrn_reflns_limit_h_max 8
_diffrn_reflns_limit_h_min 0
_diffrn_reflns_limit_k_max 10
_diffrn_reflns_limit_k_min -10
_diffrn_reflns_limit_l_max 44
_diffrn_reflns_limit_l_min -45
_diffrn_reflns_number 9024
_diffrn_reflns_theta_full 25.50
_diffrn_reflns_theta_max 25.50
_diffrn_reflns_theta_min 1.10
_diffrn_standards_decay_% 5.71
_diffrn_standards_interval_count 97
_diffrn_standards_number 3
_exptl_absorpt_coefficient_mu 1.078
_exptl_absorpt_correction_T_max 0.7973
_exptl_absorpt_correction_T_min 0.6040
_exptl_absorpt_correction_type empirical
_exptl_absorpt_process_details sadabs
_exptl_crystal_colour yellow
_exptl_crystal_density_diffrn 1.641
_exptl_crystal_density_method 'not measured'
_exptl_crystal_description plate
_exptl_crystal_F_000 1124
_exptl_crystal_size_max 0.52
_exptl_crystal_size_mid 0.44
_exptl_crystal_size_min 0.22
_refine_diff_density_max 0.846
_refine_diff_density_min -0.849
_refine_diff_density_rms 0.102
_refine_ls_extinction_method none
_refine_ls_goodness_of_fit_ref 1.048
_refine_ls_hydrogen_treatment mixed
_refine_ls_matrix_type full
_refine_ls_number_parameters 648
_refine_ls_number_reflns 8293
_refine_ls_number_restraints 23
_refine_ls_restrained_S_all 1.047
_refine_ls_R_factor_all 0.0700
_refine_ls_R_factor_gt 0.0440
_refine_ls_shift/su_max 0.002
_refine_ls_shift/su_mean 0.000
_refine_ls_structure_factor_coef Fsqd
_refine_ls_weighting_details 'calc w=1/[\s^2^(Fo^2^)+(0.0515P)^2^+3.5921P] where P=(Fo^2^+2Fc^2^)/3'
_refine_ls_weighting_scheme calc
_refine_ls_wR_factor_gt 0.1019
_refine_ls_wR_factor_ref 0.1151
_reflns_number_gt 6226
_reflns_number_total 8293
_reflns_threshold_expression >2sigma(I)
_cod_data_source_file c2ce25173f.txt
_cod_data_source_block y1809
_cod_depositor_comments
;
The following automatic conversions were performed:

'_symmetry_cell_setting' value 'Triclinic' changed to 'triclinic'
according to /home/saulius/struct/CIF-dictionaries/cif_core.dic
dictionary named 'cif_core.dic' version 2.4.1 from 2010-06-29.

Automatic conversion script
Id: cif_fix_values 1891 2012-01-12 08:04:46Z andrius 
;
_cod_original_sg_symbol_H-M P-1
_cod_database_code 7208205

loop_
_symmetry_equiv_pos_as_xyz
'x, y, z'
'-x, -y, -z'

loop_
_atom_site_label
_atom_site_type_symbol
_atom_site_fract_x
_atom_site_fract_y
_atom_site_fract_z
_atom_site_U_iso_or_equiv
_atom_site_adp_type
_atom_site_occupancy
_atom_site_symmetry_multiplicity
_atom_site_calc_flag
_atom_site_refinement_flags
_atom_site_attached_hydrogens
Ba Ba 0.36487(4) 0.70319(4) 0.762943(8) 0.03680(10) Uani 1 1 d . 0
S1 S 0.75179(17) 0.85957(14) 0.84101(3) 0.0302(3) Uani 1 1 d . 0
S2 S 0.78781(18) 0.92659(15) 0.65809(3) 0.0334(3) Uani 1 1 d . 0
O1 O 0.8629(4) 0.9608(3) 1.04167(7) 0.0281(7) Uani 1 1 d . 0
O2 O 1.0523(5) 0.5584(4) 1.11821(9) 0.0415(9) Uani 1 1 d . 0
H2O H 1.0526 0.4602 1.1190 0.050 Uiso 1 1 calc R 0
O3 O 0.8983(5) 0.3206(4) 1.07079(9) 0.0344(7) Uani 1 1 d . 0
O4 O 0.7489(5) 0.4055(3) 1.00428(8) 0.0356(8) Uani 1 1 d . 0
H4O H 0.7049 0.4475 0.9863 0.043 Uiso 1 1 calc R 0
O5 O 0.6797(5) 0.6311(4) 0.96122(8) 0.0348(8) Uani 1 1 d . 0
O6 O 0.5282(5) 1.1562(4) 0.84602(9) 0.0468(10) Uani 1 1 d . 0
O7 O 0.5852(6) 0.7906(5) 0.82248(10) 0.0562(11) Uani 1 1 d . 0
O8 O 0.8781(5) 0.7375(4) 0.85296(9) 0.0451(9) Uani 1 1 d . 0
O9 O 0.8418(5) 0.9772(4) 0.82036(9) 0.0455(9) Uani 1 1 d . 0
O17 O 0.6380(4) 0.9426(3) 0.45732(8) 0.0294(7) Uani 1 1 d . 0
O18 O 0.4553(6) 0.5019(4) 0.37892(9) 0.0449(9) Uani 1 1 d . 0
H18O H 0.4277 0.4064 0.3799 0.054 Uiso 1 1 calc R 0
O19 O 0.5966(5) 0.2877(4) 0.42722(9) 0.0340(7) Uani 1 1 d . 0
O20 O 0.7436(5) 0.4063(4) 0.49401(8) 0.0369(8) Uani 1 1 d . 0
H20O H 0.7885 0.4570 0.5121 0.044 Uiso 1 1 calc R 0
O21 O 0.8186(5) 0.6546(4) 0.53707(8) 0.0362(8) Uani 1 1 d . 0
O22 O 0.9656(5) 1.2480(4) 0.65222(9) 0.0444(9) Uani 1 1 d . 0
O23 O 0.6684(8) 0.7925(5) 0.64828(10) 0.0738(15) Uani 1 1 d . 0
O24 O 0.6995(8) 1.0387(5) 0.68164(12) 0.0832(17) Uani 1 1 d . 0
O25 O 0.9631(7) 0.8849(8) 0.67447(14) 0.103(2) Uani 1 1 d . 0
C1 C 0.8747(6) 0.7992(5) 1.04688(11) 0.0248(9) Uani 1 1 d . 0
C2 C 0.9561(7) 0.7598(5) 1.07975(12) 0.0307(10) Uani 1 1 d . 0
H2 H 1.0025 0.8394 1.0966 0.037 Uiso 1 1 calc R 0
C3 C 0.9665(6) 0.5984(5) 1.08689(12) 0.0296(10) Uani 1 1 d . 0
C4 C 0.8896(6) 0.4798(5) 1.06165(11) 0.0261(9) Uani 1 1 d . 0
C5 C 0.8148(6) 0.5204(5) 1.02872(11) 0.0254(9) Uani 1 1 d . 0
C6 C 0.8077(6) 0.6851(5) 1.02045(11) 0.0227(9) Uani 1 1 d . 0
C7 C 0.7366(6) 0.7329(5) 0.98537(11) 0.0243(9) Uani 1 1 d . 0
C8 C 0.7382(6) 0.9059(5) 0.98076(11) 0.0236(9) Uani 1 1 d . 0
C9 C 0.7970(6) 1.0057(5) 1.00892(11) 0.0258(9) Uani 1 1 d . 0
H9 H 0.7920 1.1156 1.0056 0.031 Uiso 1 1 calc R 0
C10 C 0.6798(6) 0.9725(5) 0.94587(11) 0.0236(9) Uani 1 1 d . 0
C11 C 0.5841(6) 1.1167(5) 0.94392(12) 0.0283(10) Uani 1 1 d . 0
H11 H 0.5521 1.1703 0.9651 0.034 Uiso 1 1 calc R 0
C12 C 0.5356(7) 1.1822(6) 0.91135(12) 0.0333(11) Uani 1 1 d . 0
H12 H 0.4731 1.2790 0.9110 0.040 Uiso 1 1 calc R 0
C13 C 0.5794(6) 1.1044(5) 0.87948(12) 0.0303(10) Uani 1 1 d . 0
C14 C 0.6806(6) 0.9622(5) 0.88070(11) 0.0264(9) Uani 1 1 d . 0
C15 C 0.7285(6) 0.8983(5) 0.91361(11) 0.0239(9) Uani 1 1 d . 0
H15 H 0.7949 0.8035 0.9141 0.029 Uiso 1 1 calc R 0
C16 C 0.7377(8) 0.2695(6) 1.08803(14) 0.0426(12) Uani 1 1 d . 0
H16B H 0.7255 0.3355 1.1097 0.051 Uiso 1 1 calc R 0
H16C H 0.7505 0.1592 1.0939 0.051 Uiso 1 1 calc R 0
H16A H 0.6296 0.2796 1.0720 0.051 Uiso 1 1 calc R 0
C17 C 0.4518(10) 1.3122(7) 0.84431(16) 0.0658(19) Uani 1 1 d . 0
H17A H 0.3372 1.3147 0.8560 0.079 Uiso 1 1 calc R 0
H17B H 0.4293 1.3370 0.8196 0.079 Uiso 1 1 calc R 0
H17C H 0.5371 1.3902 0.8563 0.079 Uiso 1 1 calc R 0
C18 C 0.6244(6) 0.7786(5) 0.45136(11) 0.0241(9) Uani 1 1 d . 0
C19 C 0.5456(6) 0.7225(5) 0.41822(11) 0.0296(10) Uani 1 1 d . 0
H19 H 0.5009 0.7928 0.4013 0.036 Uiso 1 1 calc R 0
C20 C 0.5359(6) 0.5582(6) 0.41127(12) 0.0308(10) Uani 1 1 d . 0
C21 C 0.6079(6) 0.4515(5) 0.43621(12) 0.0284(10) Uani 1 1 d . 0
C22 C 0.6804(6) 0.5102(5) 0.46948(11) 0.0272(9) Uani 1 1 d . 0
C23 C 0.6893(6) 0.6786(5) 0.47795(11) 0.0234(9) Uani 1 1 d . 0
C24 C 0.7601(6) 0.7430(5) 0.51327(11) 0.0257(9) Uani 1 1 d . 0
C25 C 0.7613(6) 0.9188(5) 0.51818(11) 0.0238(9) Uani 1 1 d . 0
C26 C 0.7014(6) 1.0050(5) 0.49005(11) 0.0283(10) Uani 1 1 d . 0
H26 H 0.7041 1.1165 0.4936 0.034 Uiso 1 1 calc R 0
C27 C 0.8214(6) 1.0045(5) 0.55296(11) 0.0246(9) Uani 1 1 d . 0
C28 C 0.9088(6) 1.1552(5) 0.55445(12) 0.0284(10) Uani 1 1 d . 0
H28 H 0.9360 1.2003 0.5331 0.034 Uiso 1 1 calc R 0
C29 C 0.9564(7) 1.2398(6) 0.58702(12) 0.0329(10) Uani 1 1 d . 0
H29 H 1.0127 1.3410 0.5872 0.039 Uiso 1 1 calc R 0
C30 C 0.9204(6) 1.1743(5) 0.61915(12) 0.0295(10) Uani 1 1 d . 0
C31 C 0.8342(6) 1.0223(5) 0.61800(11) 0.0251(9) Uani 1 1 d . 0
C32 C 0.7847(6) 0.9396(5) 0.58548(11) 0.0258(9) Uani 1 1 d . 0
H32 H 0.7262 0.8393 0.5853 0.031 Uiso 1 1 calc R 0
C33 C 0.7592(8) 0.2299(6) 0.41065(15) 0.0451(13) Uani 1 1 d . 0
H33A H 0.7788 0.2894 0.3898 0.054 Uiso 1 1 calc R 0
H33B H 0.7424 0.1178 0.4035 0.054 Uiso 1 1 calc R 0
H33C H 0.8648 0.2441 0.4276 0.054 Uiso 1 1 calc R 0
C34 C 1.0393(10) 1.4078(7) 0.65360(16) 0.0610(18) Uani 1 1 d . 0
H34A H 1.1573 1.4076 0.6432 0.073 Uiso 1 1 calc R 0
H34B H 1.0543 1.4489 0.6782 0.073 Uiso 1 1 calc R 0
H34C H 0.9560 1.4748 0.6403 0.073 Uiso 1 1 calc R 0
O10 O 0.2135(6) 0.9615(6) 0.80099(13) 0.0654(12) Uani 1 1 d D 0
H10A H 0.285(7) 1.008(9) 0.8163(14) 0.098 Uiso 1 1 d D 0
H10B H 0.108(4) 0.962(9) 0.8080(17) 0.098 Uiso 1 1 d D 0
O11 O 0.0056(6) 0.7345(8) 0.73810(14) 0.0832(17) Uani 1 1 d D 0
H11A H -0.032(12) 0.774(10) 0.7193(14) 0.125 Uiso 1 1 d D 0
H11B H -0.073(10) 0.683(10) 0.748(2) 0.125 Uiso 1 1 d D 0
O12 O 0.3067(8) 0.3862(7) 0.74043(17) 0.0871(17) Uani 1 1 d D 0
H12A H 0.224(9) 0.322(8) 0.744(2) 0.131 Uiso 1 1 d D 0
H12B H 0.358(11) 0.353(10) 0.7225(16) 0.131 Uiso 1 1 d D 0
O13 O 0.1429(6) 0.5721(5) 0.81114(12) 0.0546(10) Uani 1 1 d D 0
H13A H 0.083(8) 0.488(4) 0.8124(19) 0.082 Uiso 1 1 d D 0
H13B H 0.091(8) 0.646(5) 0.8219(17) 0.082 Uiso 1 1 d D 0
O14 O 0.5869(9) 0.9657(7) 0.75207(12) 0.0870(17) Uani 1 1 d D 0
H14A H 0.603(13) 1.024(8) 0.7354(13) 0.130 Uiso 1 1 d D 0
H14B H 0.636(12) 1.008(9) 0.7708(11) 0.130 Uiso 1 1 d D 0
O15 O 0.7012(7) 0.5390(6) 0.75392(13) 0.0664(12) Uani 1 1 d D 0
H15A H 0.684(12) 0.495(9) 0.7337(10) 0.100 Uiso 1 1 d D 0
H15B H 0.720(12) 0.517(10) 0.7752(7) 0.100 Uiso 1 1 d D 0
O16 O 0.3354(8) 0.7716(9) 0.69062(14) 0.097(2) Uani 1 1 d D 0
H16D H 0.430(8) 0.771(13) 0.679(2) 0.146 Uiso 1 1 d D 0
H16E H 0.311(17) 0.868(4) 0.692(3) 0.146 Uiso 1 1 d D 0
O26 O 0.0377(7) 0.1412(6) 0.74039(13) 0.0778(14) Uani 1 1 d . 2
O27 O 0.5900(9) 0.3571(6) 0.69055(13) 0.0801(15) Uani 1 1 d D 0
H27A H 0.616(13) 0.261(3) 0.688(3) 0.120 Uiso 1 1 d D 0
H27B H 0.557(13) 0.416(9) 0.6744(17) 0.120 Uiso 1 1 d D 0
O28 O 0.8803(9) 0.3147(7) 0.79788(18) 0.0931(17) Uani 1 1 d D 0
H28A H 0.893(14) 0.299(12) 0.8195(7) 0.140 Uiso 1 1 d D 0
H28B H 0.799(11) 0.253(10) 0.788(2) 0.140 Uiso 1 1 d D 0

loop_
_atom_site_aniso_label
_atom_site_aniso_U_11
_atom_site_aniso_U_22
_atom_site_aniso_U_33
_atom_site_aniso_U_23
_atom_site_aniso_U_13
_atom_site_aniso_U_12
Ba 0.03310(16) 0.0513(2) 0.02586(15) 0.00279(12) 0.00018(11) 0.00115(12)
S1 0.0404(6) 0.0358(6) 0.0149(5) 0.0025(4) 0.0021(5) 0.0099(5)
S2 0.0457(7) 0.0366(6) 0.0179(5) 0.0043(5) 0.0007(5) -0.0053(5)
O1 0.0456(19) 0.0199(15) 0.0184(14) 0.0005(12) -0.0004(13) 0.0015(13)
O2 0.061(2) 0.0343(18) 0.0283(17) 0.0098(15) -0.0125(16) 0.0004(18)
O3 0.0419(19) 0.0260(16) 0.0368(18) 0.0125(14) 0.0043(15) 0.0056(14)
O4 0.057(2) 0.0216(16) 0.0267(17) -0.0014(13) -0.0060(16) 0.0014(15)
O5 0.056(2) 0.0243(16) 0.0234(16) 0.0005(13) -0.0062(15) -0.0002(15)
O6 0.065(2) 0.049(2) 0.0280(18) 0.0132(16) -0.0005(17) 0.0314(19)
O7 0.059(3) 0.074(3) 0.033(2) -0.0112(19) -0.0056(18) -0.004(2)
O8 0.070(3) 0.043(2) 0.0240(17) 0.0021(15) 0.0094(17) 0.0290(19)
O9 0.058(2) 0.045(2) 0.0377(19) 0.0171(16) 0.0186(17) 0.0142(18)
O17 0.0456(19) 0.0221(15) 0.0201(15) 0.0021(12) -0.0022(14) 0.0035(14)
O18 0.069(3) 0.0329(19) 0.0293(18) -0.0035(15) -0.0169(17) -0.0023(18)
O19 0.0417(19) 0.0249(16) 0.0346(18) -0.0059(14) 0.0041(15) -0.0011(14)
O20 0.059(2) 0.0262(17) 0.0250(16) 0.0038(13) -0.0055(16) 0.0034(16)
O21 0.057(2) 0.0289(17) 0.0221(16) 0.0029(13) -0.0057(15) 0.0087(15)
O22 0.066(2) 0.042(2) 0.0237(17) -0.0081(15) 0.0003(16) -0.0199(18)
O23 0.132(4) 0.060(3) 0.0267(19) 0.0020(18) 0.001(2) -0.055(3)
O24 0.155(5) 0.051(3) 0.050(3) 0.001(2) 0.060(3) -0.005(3)
O25 0.059(3) 0.179(6) 0.081(4) 0.096(4) -0.003(3) 0.013(3)
C1 0.028(2) 0.022(2) 0.024(2) 0.0008(17) 0.0021(18) 0.0044(17)
C2 0.040(3) 0.031(2) 0.021(2) 0.0007(18) -0.0012(19) 0.000(2)
C3 0.033(2) 0.033(2) 0.023(2) 0.0071(19) 0.0004(19) 0.003(2)
C4 0.033(2) 0.024(2) 0.023(2) 0.0068(18) 0.0029(18) 0.0056(18)
C5 0.030(2) 0.026(2) 0.021(2) -0.0013(17) 0.0034(18) 0.0049(18)
C6 0.024(2) 0.022(2) 0.022(2) 0.0004(17) 0.0032(17) 0.0074(17)
C7 0.029(2) 0.025(2) 0.019(2) -0.0002(17) 0.0043(17) 0.0036(18)
C8 0.028(2) 0.024(2) 0.020(2) 0.0012(17) 0.0040(17) 0.0053(17)
C9 0.035(2) 0.023(2) 0.020(2) 0.0061(17) 0.0033(18) 0.0052(18)
C10 0.027(2) 0.023(2) 0.021(2) 0.0025(17) 0.0022(17) 0.0017(17)
C11 0.033(2) 0.028(2) 0.024(2) -0.0032(18) 0.0045(19) 0.0089(19)
C12 0.037(3) 0.031(2) 0.033(2) 0.007(2) 0.002(2) 0.015(2)
C13 0.033(2) 0.032(2) 0.027(2) 0.0084(19) 0.0008(19) 0.012(2)
C14 0.031(2) 0.029(2) 0.020(2) 0.0029(18) 0.0017(18) 0.0026(19)
C15 0.028(2) 0.024(2) 0.020(2) 0.0023(17) -0.0003(17) 0.0048(17)
C16 0.055(3) 0.033(3) 0.041(3) 0.009(2) 0.008(3) -0.004(2)
C17 0.094(5) 0.062(4) 0.046(3) 0.026(3) 0.006(3) 0.041(4)
C18 0.029(2) 0.023(2) 0.021(2) -0.0007(17) 0.0045(18) 0.0050(18)
C19 0.036(3) 0.031(2) 0.020(2) 0.0014(18) -0.0056(19) 0.005(2)
C20 0.036(3) 0.032(2) 0.023(2) -0.0048(19) -0.0031(19) 0.001(2)
C21 0.035(2) 0.024(2) 0.026(2) -0.0019(18) 0.0052(19) -0.0010(19)
C22 0.030(2) 0.028(2) 0.023(2) 0.0028(18) 0.0011(18) 0.0029(19)
C23 0.025(2) 0.026(2) 0.019(2) -0.0004(17) 0.0036(17) 0.0012(17)
C24 0.029(2) 0.027(2) 0.021(2) 0.0024(18) 0.0032(18) 0.0064(18)
C25 0.028(2) 0.025(2) 0.019(2) -0.0008(17) 0.0047(17) 0.0016(18)
C26 0.040(3) 0.023(2) 0.021(2) -0.0023(18) 0.0023(19) 0.0008(19)
C27 0.027(2) 0.027(2) 0.019(2) -0.0003(17) 0.0029(17) 0.0018(18)
C28 0.034(2) 0.030(2) 0.022(2) 0.0023(18) 0.0033(19) -0.0022(19)
C29 0.040(3) 0.029(2) 0.031(2) 0.000(2) 0.007(2) -0.008(2)
C30 0.035(2) 0.031(2) 0.022(2) -0.0032(19) 0.0009(19) -0.003(2)
C31 0.028(2) 0.028(2) 0.019(2) 0.0015(17) 0.0021(17) 0.0012(18)
C32 0.031(2) 0.025(2) 0.021(2) 0.0003(17) 0.0017(18) 0.0018(18)
C33 0.061(4) 0.034(3) 0.042(3) -0.002(2) 0.012(3) 0.011(3)
C34 0.088(5) 0.052(4) 0.040(3) -0.016(3) 0.000(3) -0.025(3)
O10 0.045(2) 0.071(3) 0.077(3) -0.023(2) 0.004(2) 0.009(2)
O11 0.043(3) 0.149(5) 0.062(3) 0.055(3) -0.010(2) -0.004(3)
O12 0.082(4) 0.081(4) 0.097(4) -0.037(3) 0.031(3) -0.022(3)
O13 0.067(3) 0.049(2) 0.052(2) 0.010(2) 0.026(2) 0.011(2)
O14 0.113(4) 0.105(4) 0.042(3) 0.021(3) -0.007(3) -0.052(3)
O15 0.052(3) 0.081(3) 0.066(3) -0.005(3) 0.003(3) 0.005(2)
O16 0.062(3) 0.190(6) 0.043(3) 0.030(4) 0.010(2) -0.016(4)
O26 0.101(4) 0.067(3) 0.062(3) -0.006(2) -0.003(3) -0.018(3)
O27 0.118(4) 0.076(4) 0.049(3) 0.006(3) 0.015(3) 0.029(3)
O28 0.098(5) 0.076(4) 0.107(5) 0.025(3) 0.004(4) -0.008(3)

loop_
_atom_type_symbol
_atom_type_description
_atom_type_scat_dispersion_real
_atom_type_scat_dispersion_imag
_atom_type_scat_source
C C 0.0033 0.0016 'International Tables Vol C Tables 4.2.6.8 and 6.1.1.4'
H H 0.0000 0.0000 'International Tables Vol C Tables 4.2.6.8 and 6.1.1.4'
O O 0.0106 0.0060 'International Tables Vol C Tables 4.2.6.8 and 6.1.1.4'
S S 0.1246 0.1234 'International Tables Vol C Tables 4.2.6.8 and 6.1.1.4'
Ba Ba -0.3244 2.2819 'International Tables Vol C Tables 4.2.6.8 and 6.1.1.4'

loop_
_geom_angle_atom_site_label_1
_geom_angle_atom_site_label_2
_geom_angle_atom_site_label_3
_geom_angle
O7 Ba O11 138.44(16)
O7 Ba O12 121.55(18)
O11 Ba O12 83.9(2)
O7 Ba O13 84.04(14)
O11 Ba O13 71.91(14)
O12 Ba O13 73.35(15)
O7 Ba O14 68.37(14)
O11 Ba O14 113.66(19)
O12 Ba O14 141.42(18)
O13 Ba O14 143.55(15)
O7 Ba O16 137.71(17)
O11 Ba O16 68.13(16)
O12 Ba O16 87.1(2)
O13 Ba O16 136.98(16)
O14 Ba O16 70.20(17)
O7 Ba O10 69.74(13)
O11 Ba O10 71.21(18)
O12 Ba O10 143.51(16)
O13 Ba O10 73.78(14)
O14 Ba O10 74.52(18)
O16 Ba O10 106.81(19)
O7 Ba O15 74.77(13)
O11 Ba O15 146.01(18)
O12 Ba O15 67.68(17)
O13 Ba O15 114.40(14)
O14 Ba O15 81.73(19)
O16 Ba O15 91.38(17)
O10 Ba O15 142.55(14)
O7 S1 O8 112.1(2)
O7 S1 O9 112.8(2)
O8 S1 O9 112.0(2)
O7 S1 C14 106.0(2)
O8 S1 C14 106.07(19)
O9 S1 C14 107.3(2)
O23 S2 O25 113.9(4)
O23 S2 O24 110.2(3)
O25 S2 O24 109.5(4)
O23 S2 C31 107.8(2)
O25 S2 C31 106.5(2)
O24 S2 C31 108.8(2)
C9 O1 C1 118.0(3)
C3 O2 H2O 109.5
C4 O3 C16 112.6(4)
C5 O4 H4O 109.5
C13 O6 C17 117.5(4)
S1 O7 Ba 153.6(2)
C26 O17 C18 119.2(3)
C20 O18 H18O 109.5
C21 O19 C33 112.3(4)
C22 O20 H20O 109.5
C30 O22 C34 117.9(4)
O1 C1 C2 115.6(4)
O1 C1 C6 121.1(4)
C2 C1 C6 123.2(4)
C1 C2 C3 118.1(4)
C1 C2 H2 121.0
C3 C2 H2 121.0
O2 C3 C2 118.5(4)
O2 C3 C4 121.2(4)
C2 C3 C4 120.3(4)
C5 C4 O3 121.4(4)
C5 C4 C3 120.9(4)
O3 C4 C3 117.7(4)
O4 C5 C4 120.3(4)
O4 C5 C6 120.1(4)
C4 C5 C6 119.6(4)
C1 C6 C5 117.7(4)
C1 C6 C7 120.8(4)
C5 C6 C7 121.4(4)
O5 C7 C6 121.3(4)
O5 C7 C8 123.4(4)
C6 C7 C8 115.3(4)
C9 C8 C7 118.7(4)
C9 C8 C10 119.8(4)
C7 C8 C10 121.5(4)
C8 C9 O1 125.9(4)
C8 C9 H9 117.1
O1 C9 H9 117.1
C15 C10 C11 117.1(4)
C15 C10 C8 120.8(4)
C11 C10 C8 121.9(4)
C12 C11 C10 122.0(4)
C12 C11 H11 119.0
C10 C11 H11 119.0
C13 C12 C11 120.3(4)
C13 C12 H12 119.9
C11 C12 H12 119.9
O6 C13 C12 124.1(4)
O6 C13 C14 116.9(4)
C12 C13 C14 119.0(4)
C15 C14 C13 120.0(4)
C15 C14 S1 118.2(3)
C13 C14 S1 121.8(3)
C14 C15 C10 121.6(4)
C14 C15 H15 119.2
C10 C15 H15 119.2
O3 C16 H16B 109.5
O3 C16 H16C 109.5
H16B C16 H16C 109.5
O3 C16 H16A 109.5
H16B C16 H16A 109.5
H16C C16 H16A 109.5
O6 C17 H17A 109.5
O6 C17 H17B 109.5
H17A C17 H17B 109.5
O6 C17 H17C 109.5
H17A C17 H17C 109.5
H17B C17 H17C 109.5
O17 C18 C19 116.4(4)
O17 C18 C23 120.0(4)
C19 C18 C23 123.6(4)
C20 C19 C18 117.3(4)
C20 C19 H19 121.4
C18 C19 H19 121.4
O18 C20 C19 117.6(4)
O18 C20 C21 120.6(4)
C19 C20 C21 121.8(4)
C22 C21 O19 121.4(4)
C22 C21 C20 119.7(4)
O19 C21 C20 118.8(4)
O20 C22 C21 119.6(4)
O20 C22 C23 120.4(4)
C21 C22 C23 120.1(4)
C18 C23 C22 117.4(4)
C18 C23 C24 121.6(4)
C22 C23 C24 121.0(4)
O21 C24 C23 121.9(4)
O21 C24 C25 123.0(4)
C23 C24 C25 115.0(4)
C26 C25 C24 118.5(4)
C26 C25 C27 119.2(4)
C24 C25 C27 122.3(4)
O17 C26 C25 125.4(4)
O17 C26 H26 117.3
C25 C26 H26 117.3
C32 C27 C28 117.6(4)
C32 C27 C25 120.7(4)
C28 C27 C25 121.6(4)
C29 C28 C27 121.8(4)
C29 C28 H28 119.1
C27 C28 H28 119.1
C30 C29 C28 120.3(4)
C30 C29 H29 119.9
C28 C29 H29 119.9
O22 C30 C29 123.9(4)
O22 C30 C31 117.6(4)
C29 C30 C31 118.5(4)
C32 C31 C30 121.0(4)
C32 C31 S2 117.4(3)
C30 C31 S2 121.5(3)
C31 C32 C27 120.8(4)
C31 C32 H32 119.6
C27 C32 H32 119.6
O19 C33 H33A 109.5
O19 C33 H33B 109.5
H33A C33 H33B 109.5
O19 C33 H33C 109.5
H33A C33 H33C 109.5
H33B C33 H33C 109.5
O22 C34 H34A 109.5
O22 C34 H34B 109.5
H34A C34 H34B 109.5
O22 C34 H34C 109.5
H34A C34 H34C 109.5
H34B C34 H34C 109.5
Ba O10 H10A 115(5)
Ba O10 H10B 124(5)
H10A O10 H10B 110(6)
Ba O11 H11A 127(7)
Ba O11 H11B 117(7)
H11A O11 H11B 115(9)
Ba O12 H12A 131(6)
Ba O12 H12B 117(6)
H12A O12 H12B 108(8)
Ba O13 H13A 137(4)
Ba O13 H13B 108(4)
H13A O13 H13B 109(6)
Ba O14 H14A 136(6)
Ba O14 H14B 113(5)
H14A O14 H14B 109(7)
Ba O15 H15A 103(6)
Ba O15 H15B 96(6)
H15A O15 H15B 141(9)
Ba O16 H16D 119(8)
Ba O16 H16E 100(8)
H16D O16 H16E 102(10)
H27A O27 H27B 126(9)
H28A O28 H28B 110(9)

loop_
_geom_bond_atom_site_label_1
_geom_bond_atom_site_label_2
_geom_bond_distance
Ba O7 2.705(4)
Ba O11 2.724(4)
Ba O12 2.742(5)
Ba O13 2.744(4)
Ba O14 2.757(5)
Ba O16 2.778(5)
Ba O10 2.786(4)
Ba O15 2.838(5)
S1 O7 1.445(4)
S1 O8 1.445(3)
S1 O9 1.450(4)
S1 C14 1.775(4)
S2 O23 1.419(4)
S2 O25 1.427(5)
S2 O24 1.431(4)
S2 C31 1.779(4)
O1 C9 1.355(5)
O1 C1 1.372(5)
O2 C3 1.346(5)
O2 H2O 0.8200
O3 C4 1.387(5)
O3 C16 1.434(6)
O4 C5 1.344(5)
O4 H4O 0.8200
O5 C7 1.247(5)
O6 C13 1.371(5)
O6 C17 1.421(6)
O17 C26 1.348(5)
O17 C18 1.372(5)
O18 C20 1.360(5)
O18 H18O 0.8200
O19 C21 1.385(5)
O19 C33 1.440(6)
O20 C22 1.355(5)
O20 H20O 0.8200
O21 C24 1.240(5)
O22 C30 1.363(5)
O22 C34 1.423(6)
C1 C2 1.382(6)
C1 C6 1.388(6)
C2 C3 1.386(6)
C2 H2 0.9300
C3 C4 1.408(6)
C4 C5 1.369(6)
C5 C6 1.423(6)
C6 C7 1.451(6)
C7 C8 1.459(6)
C8 C9 1.344(6)
C8 C10 1.479(6)
C9 H9 0.9300
C10 C15 1.388(6)
C10 C11 1.398(6)
C11 C12 1.383(6)
C11 H11 0.9300
C12 C13 1.377(6)
C12 H12 0.9300
C13 C14 1.402(6)
C14 C15 1.388(6)
C15 H15 0.9300
C16 H16B 0.9600
C16 H16C 0.9600
C16 H16A 0.9600
C17 H17A 0.9600
C17 H17B 0.9600
C17 H17C 0.9600
C18 C19 1.380(6)
C18 C23 1.391(6)
C19 C20 1.377(6)
C19 H19 0.9300
C20 C21 1.401(6)
C21 C22 1.375(6)
C22 C23 1.419(6)
C23 C24 1.452(6)
C24 C25 1.465(6)
C25 C26 1.354(6)
C25 C27 1.480(6)
C26 H26 0.9300
C27 C32 1.392(6)
C27 C28 1.393(6)
C28 C29 1.389(6)
C28 H28 0.9300
C29 C30 1.380(6)
C29 H29 0.9300
C30 C31 1.400(6)
C31 C32 1.383(6)
C32 H32 0.9300
C33 H33A 0.9600
C33 H33B 0.9600
C33 H33C 0.9600
C34 H34A 0.9600
C34 H34B 0.9600
C34 H34C 0.9600
O10 H10A 0.818(10)
O10 H10B 0.821(11)
O11 H11A 0.820(10)
O11 H11B 0.819(11)
O12 H12A 0.824(11)
O12 H12B 0.822(10)
O13 H13A 0.821(11)
O13 H13B 0.822(10)
O14 H14A 0.820(11)
O14 H14B 0.820(11)
O15 H15A 0.823(10)
O15 H15B 0.824(10)
O16 H16D 0.821(11)
O16 H16E 0.826(11)
O27 H27A 0.823(10)
O27 H27B 0.821(10)
O28 H28A 0.822(10)
O28 H28B 0.822(11)

loop_
_geom_torsion_atom_site_label_1
_geom_torsion_atom_site_label_2
_geom_torsion_atom_site_label_3
_geom_torsion_atom_site_label_4
_geom_torsion
O8 S1 O7 Ba -101.9(6)
O9 S1 O7 Ba 25.6(7)
C14 S1 O7 Ba 142.8(5)
O11 Ba O7 S1 -130.9(5)
O12 Ba O7 S1 108.8(6)
O13 Ba O7 S1 175.1(6)
O14 Ba O7 S1 -29.2(6)
O16 Ba O7 S1 -17.0(7)
O10 Ba O7 S1 -110.0(6)
O15 Ba O7 S1 57.8(6)
C9 O1 C1 C2 175.2(4)
C9 O1 C1 C6 -5.0(6)
O1 C1 C2 C3 178.1(4)
C6 C1 C2 C3 -1.8(7)
C1 C2 C3 O2 177.3(4)
C1 C2 C3 C4 -2.3(7)
C16 O3 C4 C5 -90.6(5)
C16 O3 C4 C3 91.7(5)
O2 C3 C4 C5 -175.1(4)
C2 C3 C4 C5 4.5(7)
O2 C3 C4 O3 2.6(7)
C2 C3 C4 O3 -177.7(4)
O3 C4 C5 O4 -0.4(7)
C3 C4 C5 O4 177.2(4)
O3 C4 C5 C6 179.7(4)
C3 C4 C5 C6 -2.6(7)
O1 C1 C6 C5 -176.3(4)
C2 C1 C6 C5 3.6(7)
O1 C1 C6 C7 5.0(6)
C2 C1 C6 C7 -175.2(4)
O4 C5 C6 C1 178.9(4)
C4 C5 C6 C1 -1.3(6)
O4 C5 C6 C7 -2.4(6)
C4 C5 C6 C7 177.4(4)
C1 C6 C7 O5 178.5(4)
C5 C6 C7 O5 -0.2(7)
C1 C6 C7 C8 -1.2(6)
C5 C6 C7 C8 -179.9(4)
O5 C7 C8 C9 177.9(4)
C6 C7 C8 C9 -2.4(6)
O5 C7 C8 C10 -3.1(7)
C6 C7 C8 C10 176.6(4)
C7 C8 C9 O1 2.5(7)
C10 C8 C9 O1 -176.5(4)
C1 O1 C9 C8 1.2(6)
C9 C8 C10 C15 138.9(5)
C7 C8 C10 C15 -40.1(6)
C9 C8 C10 C11 -37.1(6)
C7 C8 C10 C11 143.9(4)
C15 C10 C11 C12 1.4(7)
C8 C10 C11 C12 177.5(4)
C10 C11 C12 C13 0.7(7)
C17 O6 C13 C12 10.5(8)
C17 O6 C13 C14 -170.3(5)
C11 C12 C13 O6 176.4(5)
C11 C12 C13 C14 -2.7(7)
O6 C13 C14 C15 -176.6(4)
C12 C13 C14 C15 2.6(7)
O6 C13 C14 S1 3.7(6)
C12 C13 C14 S1 -177.1(4)
O7 S1 C14 C15 109.7(4)
O8 S1 C14 C15 -9.6(4)
O9 S1 C14 C15 -129.4(4)
O7 S1 C14 C13 -70.5(4)
O8 S1 C14 C13 170.2(4)
O9 S1 C14 C13 50.3(4)
C13 C14 C15 C10 -0.5(7)
S1 C14 C15 C10 179.3(3)
C11 C10 C15 C14 -1.5(7)
C8 C10 C15 C14 -177.7(4)
C26 O17 C18 C19 175.3(4)
C26 O17 C18 C23 -5.1(6)
O17 C18 C19 C20 178.0(4)
C23 C18 C19 C20 -1.6(7)
C18 C19 C20 O18 178.8(4)
C18 C19 C20 C21 -2.0(7)
C33 O19 C21 C22 -90.7(5)
C33 O19 C21 C20 92.2(5)
O18 C20 C21 C22 -176.8(4)
C19 C20 C21 C22 4.0(7)
O18 C20 C21 O19 0.5(7)
C19 C20 C21 O19 -178.8(4)
O19 C21 C22 O20 0.4(7)
C20 C21 C22 O20 177.6(4)
O19 C21 C22 C23 -179.7(4)
C20 C21 C22 C23 -2.6(7)
O17 C18 C23 C22 -176.7(4)
C19 C18 C23 C22 2.9(7)
O17 C18 C23 C24 4.5(6)
C19 C18 C23 C24 -175.9(4)
O20 C22 C23 C18 179.1(4)
C21 C22 C23 C18 -0.7(6)
O20 C22 C23 C24 -2.0(6)
C21 C22 C23 C24 178.1(4)
C18 C23 C24 O21 -179.8(4)
C22 C23 C24 O21 1.4(7)
C18 C23 C24 C25 -1.3(6)
C22 C23 C24 C25 179.9(4)
O21 C24 C25 C26 177.3(4)
C23 C24 C25 C26 -1.2(6)
O21 C24 C25 C27 -4.1(7)
C23 C24 C25 C27 177.3(4)
C18 O17 C26 C25 2.7(7)
C24 C25 C26 O17 0.5(7)
C27 C25 C26 O17 -178.0(4)
C26 C25 C27 C32 143.3(4)
C24 C25 C27 C32 -35.2(6)
C26 C25 C27 C28 -33.8(6)
C24 C25 C27 C28 147.7(4)
C32 C27 C28 C29 -0.8(7)
C25 C27 C28 C29 176.4(4)
C27 C28 C29 C30 1.1(7)
C34 O22 C30 C29 5.8(8)
C34 O22 C30 C31 -174.9(5)
C28 C29 C30 O22 178.8(4)
C28 C29 C30 C31 -0.5(7)
O22 C30 C31 C32 -179.8(4)
C29 C30 C31 C32 -0.5(7)
O22 C30 C31 S2 -0.9(6)
C29 C30 C31 S2 178.4(4)
O23 S2 C31 C32 -12.7(5)
O25 S2 C31 C32 109.9(5)
O24 S2 C31 C32 -132.2(4)
O23 S2 C31 C30 168.4(4)
O25 S2 C31 C30 -69.0(5)
O24 S2 C31 C30 48.9(5)
C30 C31 C32 C27 0.8(7)
S2 C31 C32 C27 -178.1(3)
C28 C27 C32 C31 -0.2(6)
C25 C27 C32 C31 -177.4(4)
